data_4027100
loop_
_publ_author_name
'Shin-ichiro Kato'
'Satoru Shimizu'
'Hiroaki Taguchi'
'Atsushi Kobayashi'
'Seiji Tobita'
'Yosuke Nakamura'

_publ_section_title
;
 Synthesis and Electronic, Photophysical, and Electrochemical Properties
 of a Series of Thienylcarbazoles
;
_journal_name_full 'Journal of Organic Chemistry'
_journal_page_first 3222
_journal_page_last 3232
_journal_paper_doi 10.1021/jo202625p
_journal_volume 77
_journal_year 2012
_chemical_formula_sum 'C24 H15 N S3'
_chemical_formula_weight 413.55
_chemical_name_systematic
; 
 ? 
;
_space_group_IT_number 19
_symmetry_cell_setting orthorhombic
_symmetry_space_group_name_Hall 'P 2ac 2ab'
_symmetry_space_group_name_H-M 'P 21 21 21'
_atom_sites_solution_hydrogens geom
_atom_sites_solution_primary direct
_atom_sites_solution_secondary difmap
_audit_creation_method SHELXL-97
_cell_angle_alpha 90.00
_cell_angle_beta 90.00
_cell_angle_gamma 90.00
_cell_formula_units_Z 4
_cell_length_a 5.9603(4)
_cell_length_b 7.9818(5)
_cell_length_c 40.339(3)
_cell_measurement_temperature 153(2)
_cell_volume 1919.1(2)
_computing_structure_refinement 'SHELXL-97 (Sheldrick, 1997)'
_computing_structure_solution 'SHELXS-97 (Sheldrick, 1990)'
_diffrn_ambient_temperature 153(2)
_diffrn_detector_area_resol_mean 10.00
_diffrn_measured_fraction_theta_full 0.936
_diffrn_measured_fraction_theta_max 0.936
_diffrn_measurement_device_type 'Rigaku Crestal Clear'
_diffrn_measurement_method \w
_diffrn_radiation_monochromator graphite
_diffrn_radiation_source 'fine-focus sealed tube'
_diffrn_radiation_type MoK\a
_diffrn_radiation_wavelength 0.71070
_diffrn_reflns_av_R_equivalents 0.0258
_diffrn_reflns_av_sigmaI/netI 0.0357
_diffrn_reflns_limit_h_max 7
_diffrn_reflns_limit_h_min -7
_diffrn_reflns_limit_k_max 8
_diffrn_reflns_limit_k_min -8
_diffrn_reflns_limit_l_max 47
_diffrn_reflns_limit_l_min -42
_diffrn_reflns_number 8035
_diffrn_reflns_theta_full 25.00
_diffrn_reflns_theta_max 25.00
_diffrn_reflns_theta_min 5.13
_exptl_absorpt_coefficient_mu 0.396
_exptl_absorpt_correction_T_max 0.9430
_exptl_absorpt_correction_T_min 0.8576
_exptl_absorpt_correction_type multi-scan
_exptl_absorpt_process_details
;
    Higashi, T. (1995). Program for Absorption Correction.
    Rigaku Corporation, Tokyo, Japan.
;
_exptl_crystal_colour colorless
_exptl_crystal_density_diffrn 1.431
_exptl_crystal_description platelet
_exptl_crystal_F_000 856
_exptl_crystal_size_max 0.40
_exptl_crystal_size_mid 0.20
_exptl_crystal_size_min 0.15
_refine_diff_density_max 0.239
_refine_diff_density_min -0.252
_refine_diff_density_rms 0.061
_refine_ls_abs_structure_details 'Flack H D (1983), Acta Cryst. A39, 876-881'
_refine_ls_abs_structure_Flack 0.07(9)
_refine_ls_extinction_method none
_refine_ls_goodness_of_fit_ref 1.181
_refine_ls_hydrogen_treatment none
_refine_ls_matrix_type full
_refine_ls_number_parameters 255
_refine_ls_number_reflns 3186
_refine_ls_number_restraints 0
_refine_ls_restrained_S_all 1.181
_refine_ls_R_factor_all 0.0376
_refine_ls_R_factor_gt 0.0368
_refine_ls_shift/su_max 0.000
_refine_ls_shift/su_mean 0.000
_refine_ls_structure_factor_coef Fsqd
_refine_ls_weighting_details 'calc w=1/[\s^2^(Fo^2^)+(0.0484P)^2^+0.7615P] where P=(Fo^2^+2Fc^2^)/3'
_refine_ls_weighting_scheme calc
_refine_ls_wR_factor_gt 0.1016
_refine_ls_wR_factor_ref 0.1019
_reflns_number_gt 3140
_reflns_number_total 3186
_reflns_threshold_expression >2sigma(I)
_cod_data_source_file jo202625p_si_001.cif
_cod_data_source_block crystalclear
_cod_database_code 4027100

loop_
_symmetry_equiv_pos_as_xyz
'x, y, z'
'-x+1/2, -y, z+1/2'
'x+1/2, -y+1/2, -z'
'-x, y+1/2, -z+1/2'

loop_
_atom_site_label
_atom_site_type_symbol
_atom_site_fract_x
_atom_site_fract_y
_atom_site_fract_z
_atom_site_U_iso_or_equiv
_atom_site_adp_type
_atom_site_occupancy
_atom_site_symmetry_multiplicity
_atom_site_calc_flag
_atom_site_refinement_flags
_atom_site_disorder_assembly
_atom_site_disorder_group
N1 N 0.6214(4) 0.0692(3) 0.62284(5) 0.0167(5) Uani 1 1 d . . .
C1 C 0.5771(4) 0.1716(3) 0.65032(7) 0.0151(6) Uani 1 1 d . . .
C2 C 0.6901(4) 0.1751(3) 0.68040(7) 0.0163(6) Uani 1 1 d . . .
H1 H 0.8132 0.1024 0.6845 0.020 Uiso 1 1 calc R . .
C3 C 0.6168(5) 0.2892(3) 0.70453(7) 0.0179(6) Uani 1 1 d . A .
C4 C 0.4328(4) 0.3951(3) 0.69718(7) 0.0183(6) Uani 1 1 d . . .
H2 H 0.3837 0.4726 0.7135 0.022 Uiso 1 1 calc R . .
C5 C 0.3228(5) 0.3898(4) 0.66730(7) 0.0198(6) Uani 1 1 d . . .
H3 H 0.1997 0.4624 0.6632 0.024 Uiso 1 1 calc R . .
C6 C 0.3939(4) 0.2764(3) 0.64301(7) 0.0158(5) Uani 1 1 d . . .
C7 C 0.3205(4) 0.2340(3) 0.60952(7) 0.0166(6) Uani 1 1 d . . .
C8 C 0.1473(4) 0.2870(3) 0.58845(7) 0.0183(6) Uani 1 1 d . . .
H4 H 0.0470 0.3726 0.5953 0.022 Uiso 1 1 calc R . .
C9 C 0.1237(5) 0.2138(3) 0.55763(7) 0.0196(6) Uani 1 1 d . . .
H5 H 0.0057 0.2504 0.5436 0.023 Uiso 1 1 calc R . .
C10 C 0.2682(4) 0.0872(3) 0.54642(7) 0.0168(6) Uani 1 1 d . B .
C11 C 0.4410(5) 0.0305(3) 0.56731(7) 0.0186(6) Uani 1 1 d . . .
H6 H 0.5396 -0.0564 0.5605 0.022 Uiso 1 1 calc R . .
C12 C 0.4635(4) 0.1053(3) 0.59820(7) 0.0152(5) Uani 1 1 d . . .
C13 C 0.7346(4) -0.0865(3) 0.62501(7) 0.0159(5) Uani 1 1 d . . .
S1 S 0.59637(12) -0.25647(9) 0.64172(2) 0.0271(2) Uani 1 1 d . . .
C14 C 0.8233(4) -0.3821(4) 0.63500(7) 0.0204(6) Uani 1 1 d . . .
H7 H 0.8282 -0.4976 0.6407 0.024 Uiso 1 1 calc R . .
C15 C 0.9952(5) -0.2990(3) 0.62073(7) 0.0201(6) Uani 1 1 d . . .
H8 H 1.1331 -0.3519 0.6153 0.024 Uiso 1 1 calc R . .
C16 C 0.9538(4) -0.1227(3) 0.61428(6) 0.0153(5) Uani 1 1 d . . .
H9 H 1.0561 -0.0458 0.6046 0.018 Uiso 1 1 calc R . .
C17 C 0.7288(5) 0.2956(4) 0.73698(7) 0.0190(6) Uani 1 1 d . . .
S2A S 0.61105(15) 0.38640(12) 0.77022(2) 0.0261(3) Uani 0.713(4) 1 d P A 1
C20B C 0.9573(3) 0.2176(2) 0.74578(4) 0.0336(6) Uani 0.713(4) 1 d P A 1
H18 H 1.0561 0.1575 0.7316 0.040 Uiso 0.713(4) 1 calc PR A 1
C18 C 0.8208(6) 0.3438(5) 0.79515(9) 0.0390(9) Uani 1 1 d . . .
H10 H 0.8241 0.3775 0.8177 0.047 Uiso 0.713(4) 1 calc PR A 1
H11 H 0.8241 0.3775 0.8177 0.047 Uiso 0.287(4) 1 calc PR A 2
C19 C 0.9875(6) 0.2570(5) 0.78076(9) 0.0400(9) Uani 1 1 d . A .
H12 H 1.1174 0.2233 0.7927 0.048 Uiso 0.713(4) 1 calc PR A 1
H13 H 1.1174 0.2233 0.7927 0.048 Uiso 0.287(4) 1 calc PR A 2
S2B S 0.9573(3) 0.2176(2) 0.74578(4) 0.0336(6) Uani 0.287(4) 1 d P A 2
C20A C 0.61105(15) 0.38640(12) 0.77022(2) 0.0261(3) Uani 0.287(4) 1 d P A 2
H20 H 0.4722 0.4425 0.7734 0.031 Uiso 0.287(4) 1 calc PR A 2
C21 C 0.2475(5) 0.0178(4) 0.51274(7) 0.0212(6) Uani 1 1 d . . .
S3A S 0.03633(17) 0.07118(13) 0.48705(2) 0.0354(3) Uani 0.798(4) 1 d P B 1
C24B C 0.4076(3) -0.0974(3) 0.49565(5) 0.0307(7) Uani 0.798(4) 1 d P B 1
H19 H 0.5405 -0.1442 0.5048 0.037 Uiso 0.798(4) 1 calc PR B 1
C22 C 0.1319(8) -0.0428(5) 0.45549(9) 0.0459(10) Uani 1 1 d . . .
H14 H 0.0591 -0.0495 0.4346 0.055 Uiso 0.798(4) 1 calc PR B 1
H15 H 0.0591 -0.0495 0.4346 0.055 Uiso 0.202(4) 1 calc PR B 2
C23 C 0.3219(7) -0.1238(4) 0.46271(9) 0.0399(9) Uani 1 1 d . B .
H16 H 0.3955 -0.1942 0.4471 0.048 Uiso 0.798(4) 1 calc PR B 1
H17 H 0.3955 -0.1942 0.4471 0.048 Uiso 0.202(4) 1 calc PR B 2
S3B S 0.4076(3) -0.0974(3) 0.49565(5) 0.0307(7) Uani 0.202(4) 1 d P B 2
C24A C 0.03633(17) 0.07118(13) 0.48705(2) 0.0354(3) Uani 0.202(4) 1 d P B 2
H21 H -0.0914 0.1412 0.4896 0.042 Uiso 0.202(4) 1 calc PR B 2

loop_
_atom_site_aniso_label
_atom_site_aniso_U_11
_atom_site_aniso_U_22
_atom_site_aniso_U_33
_atom_site_aniso_U_23
_atom_site_aniso_U_13
_atom_site_aniso_U_12
N1 0.0209(11) 0.0155(12) 0.0136(12) -0.0013(9) -0.0017(9) 0.0079(9)
C1 0.0202(13) 0.0079(13) 0.0174(15) 0.0006(9) 0.0008(11) 0.0006(10)
C2 0.0186(13) 0.0107(14) 0.0195(15) 0.0011(10) -0.0023(11) 0.0024(10)
C3 0.0212(13) 0.0161(14) 0.0165(14) 0.0038(11) 0.0003(11) -0.0020(11)
C4 0.0220(13) 0.0166(15) 0.0164(14) -0.0022(10) 0.0023(11) 0.0038(11)
C5 0.0198(13) 0.0180(16) 0.0218(15) 0.0001(11) -0.0003(11) 0.0052(11)
C6 0.0176(12) 0.0131(13) 0.0168(14) 0.0021(10) -0.0016(11) 0.0001(10)
C7 0.0203(12) 0.0127(14) 0.0170(14) 0.0010(11) 0.0002(10) -0.0004(10)
C8 0.0230(14) 0.0125(14) 0.0195(15) 0.0009(11) -0.0017(11) 0.0057(10)
C9 0.0234(13) 0.0184(15) 0.0168(14) 0.0042(11) -0.0044(11) 0.0042(11)
C10 0.0240(13) 0.0123(14) 0.0141(14) 0.0035(10) -0.0001(11) -0.0010(11)
C11 0.0246(14) 0.0140(14) 0.0171(14) -0.0009(10) 0.0011(11) 0.0032(11)
C12 0.0162(12) 0.0140(14) 0.0153(13) 0.0035(10) 0.0003(10) 0.0017(10)
C13 0.0184(12) 0.0143(14) 0.0150(14) -0.0011(10) -0.0001(10) 0.0025(10)
S1 0.0232(4) 0.0219(4) 0.0364(5) 0.0061(3) 0.0062(3) 0.0036(3)
C14 0.0240(14) 0.0131(14) 0.0241(16) -0.0005(11) -0.0037(11) 0.0051(11)
C15 0.0182(13) 0.0227(15) 0.0193(15) -0.0039(11) -0.0001(11) 0.0042(11)
C16 0.0196(13) 0.0129(13) 0.0135(13) -0.0053(10) -0.0056(10) 0.0097(10)
C17 0.0212(13) 0.0180(15) 0.0176(15) 0.0008(11) -0.0037(11) -0.0048(11)
S2A 0.0261(5) 0.0354(6) 0.0169(5) -0.0076(4) -0.0010(4) -0.0021(4)
C20B 0.0371(11) 0.0373(11) 0.0263(11) -0.0043(7) -0.0051(7) 0.0016(8)
C18 0.051(2) 0.052(2) 0.0144(16) -0.0025(15) -0.0012(15) -0.0291(17)
C19 0.0378(18) 0.044(2) 0.038(2) 0.0160(16) -0.0205(16) -0.0102(16)
S2B 0.0371(11) 0.0373(11) 0.0263(11) -0.0043(7) -0.0051(7) 0.0016(8)
C20A 0.0261(5) 0.0354(6) 0.0169(5) -0.0076(4) -0.0010(4) -0.0021(4)
C21 0.0309(15) 0.0181(15) 0.0147(15) 0.0051(11) -0.0025(12) -0.0027(11)
S3A 0.0448(6) 0.0359(6) 0.0255(6) -0.0055(4) -0.0146(4) 0.0113(4)
C24B 0.0350(11) 0.0350(13) 0.0220(11) -0.0036(8) 0.0008(8) -0.0021(9)
C22 0.079(3) 0.040(2) 0.0189(18) 0.0006(14) -0.0176(19) -0.011(2)
C23 0.064(2) 0.029(2) 0.0265(19) -0.0063(15) 0.0122(17) -0.0105(17)
S3B 0.0350(11) 0.0350(13) 0.0220(11) -0.0036(8) 0.0008(8) -0.0021(9)
C24A 0.0448(6) 0.0359(6) 0.0255(6) -0.0055(4) -0.0146(4) 0.0113(4)

loop_
_atom_type_symbol
_atom_type_description
_atom_type_scat_dispersion_real
_atom_type_scat_dispersion_imag
_atom_type_scat_source
C C 0.0033 0.0016 'International Tables Vol C Tables 4.2.6.8 and 6.1.1.4'
H H 0.0000 0.0000 'International Tables Vol C Tables 4.2.6.8 and 6.1.1.4'
N N 0.0061 0.0033 'International Tables Vol C Tables 4.2.6.8 and 6.1.1.4'
S S 0.1246 0.1234 'International Tables Vol C Tables 4.2.6.8 and 6.1.1.4'

loop_
_geom_angle_atom_site_label_1
_geom_angle_atom_site_label_2
_geom_angle_atom_site_label_3
_geom_angle
C12 N1 C1 108.4(2)
C12 N1 C13 123.0(2)
C1 N1 C13 123.5(2)
C2 C1 N1 127.7(2)
C2 C1 C6 123.2(2)
N1 C1 C6 109.1(2)
C1 C2 C3 117.9(2)
C1 C2 H1 121.0
C3 C2 H1 121.0
C2 C3 C4 118.9(3)
C2 C3 C17 119.9(2)
C4 C3 C17 121.2(2)
C5 C4 C3 122.4(3)
C5 C4 H2 118.8
C3 C4 H2 118.8
C4 C5 C6 119.3(2)
C4 C5 H3 120.3
C6 C5 H3 120.3
C5 C6 C1 118.2(3)
C5 C6 C7 135.0(2)
C1 C6 C7 106.8(2)
C8 C7 C12 117.9(2)
C8 C7 C6 135.4(3)
C12 C7 C6 106.7(2)
C9 C8 C7 119.5(3)
C9 C8 H4 120.2
C7 C8 H4 120.2
C8 C9 C10 122.2(3)
C8 C9 H5 118.9
C10 C9 H5 118.9
C9 C10 C11 119.2(3)
C9 C10 C21 121.1(2)
C11 C10 C21 119.6(3)
C12 C11 C10 118.1(2)
C12 C11 H6 121.0
C10 C11 H6 121.0
C11 C12 N1 127.9(2)
C11 C12 C7 123.1(2)
N1 C12 C7 109.0(2)
C16 C13 N1 127.1(2)
C16 C13 S1 113.7(2)
N1 C13 S1 119.13(19)
C14 S1 C13 91.24(14)
C15 C14 S1 112.4(2)
C15 C14 H7 123.8
S1 C14 H7 123.8
C14 C15 C16 115.1(3)
C14 C15 H8 122.5
C16 C15 H8 122.5
C13 C16 C15 107.6(3)
C13 C16 H9 126.2
C15 C16 H9 126.2
C3 C17 C20B 126.4(2)
C3 C17 S2A 122.4(2)
C20B C17 S2A 111.15(18)
C18 S2A C17 94.67(17)
C19 C20B C17 104.2(2)
C19 C20B H18 127.9
C17 C20B H18 127.9
C19 C18 S2A 113.9(3)
C19 C18 H10 123.0
S2A C18 H10 123.0
C19 C18 H11 123.0
S2A C18 H11 123.0
H10 C18 H11 0.0
C18 C19 C20B 116.0(3)
C18 C19 H12 122.0
C20B C19 H12 122.0
C18 C19 H13 122.0
C20B C19 H13 122.0
H12 C19 H13 0.0
C10 C21 C24B 127.1(2)
C10 C21 S3A 122.4(2)
C24B C21 S3A 110.4(2)
C22 S3A C21 94.40(18)
C23 C24B C21 106.8(2)
C23 C24B H19 126.6
C21 C24B H19 126.6
C23 C22 S3A 112.8(3)
C23 C22 H14 123.6
S3A C22 H14 123.6
C23 C22 H15 123.6
S3A C22 H15 123.6
H14 C22 H15 0.0
C22 C23 C24B 115.5(3)
C22 C23 H16 122.2
C24B C23 H16 122.2
C22 C23 H17 122.2
C24B C23 H17 122.2
H16 C23 H17 0.0

loop_
_geom_bond_atom_site_label_1
_geom_bond_atom_site_label_2
_geom_bond_distance
N1 C12 1.399(3)
N1 C1 1.403(3)
N1 C13 1.417(3)
C1 C2 1.388(4)
C1 C6 1.407(4)
C2 C3 1.403(4)
C2 H1 0.9500
C3 C4 1.415(4)
C3 C17 1.471(4)
C4 C5 1.373(4)
C4 H2 0.9500
C5 C6 1.400(4)
C5 H3 0.9500
C6 C7 1.460(4)
C7 C8 1.402(4)
C7 C12 1.411(4)
C8 C9 1.381(4)
C8 H4 0.9500
C9 C10 1.403(4)
C9 H5 0.9500
C10 C11 1.405(4)
C10 C21 1.473(4)
C11 C12 1.388(4)
C11 H6 0.9500
C13 C16 1.406(4)
C13 S1 1.724(3)
S1 C14 1.705(3)
C14 C15 1.349(4)
C14 H7 0.9500
C15 C16 1.452(4)
C15 H8 0.9500
C16 H9 0.9500
C17 C20B 1.539(3)
C17 S2A 1.678(3)
S2A C18 1.640(4)
C20B C19 1.457(4)
C20B H18 0.9500
C18 C19 1.343(5)
C18 H10 0.9500
C18 H11 0.9500
C19 H12 0.9500
C19 H13 0.9500
C21 C24B 1.494(3)
C21 S3A 1.685(3)
S3A C22 1.665(4)
C24B C23 1.439(4)
C24B H19 0.9500
C22 C23 1.337(6)
C22 H14 0.9500
C22 H15 0.9500
C23 H16 0.9500
C23 H17 0.9500

loop_
_geom_torsion_atom_site_label_1
_geom_torsion_atom_site_label_2
_geom_torsion_atom_site_label_3
_geom_torsion_atom_site_label_4
_geom_torsion
C12 N1 C1 C2 178.8(3)
C13 N1 C1 C2 23.5(4)
C12 N1 C1 C6 -1.4(3)
C13 N1 C1 C6 -156.7(2)
N1 C1 C2 C3 179.7(3)
C6 C1 C2 C3 -0.1(4)
C1 C2 C3 C4 -0.1(4)
C1 C2 C3 C17 179.0(2)
C2 C3 C4 C5 0.2(4)
C17 C3 C4 C5 -178.9(3)
C3 C4 C5 C6 -0.1(4)
C4 C5 C6 C1 -0.1(4)
C4 C5 C6 C7 179.2(3)
C2 C1 C6 C5 0.2(4)
N1 C1 C6 C5 -179.7(2)
C2 C1 C6 C7 -179.3(2)
N1 C1 C6 C7 0.9(3)
C5 C6 C7 C8 -1.5(6)
C1 C6 C7 C8 177.8(3)
C5 C6 C7 C12 -179.4(3)
C1 C6 C7 C12 0.0(3)
C12 C7 C8 C9 -0.6(4)
C6 C7 C8 C9 -178.2(3)
C7 C8 C9 C10 -0.1(4)
C8 C9 C10 C11 1.0(4)
C8 C9 C10 C21 -176.5(3)
C9 C10 C11 C12 -1.1(4)
C21 C10 C11 C12 176.4(3)
C10 C11 C12 N1 179.8(2)
C10 C11 C12 C7 0.4(4)
C1 N1 C12 C11 -178.1(3)
C13 N1 C12 C11 -22.7(4)
C1 N1 C12 C7 1.3(3)
C13 N1 C12 C7 156.8(2)
C8 C7 C12 C11 0.4(4)
C6 C7 C12 C11 178.7(2)
C8 C7 C12 N1 -179.1(2)
C6 C7 C12 N1 -0.8(3)
C12 N1 C13 C16 100.3(3)
C1 N1 C13 C16 -107.9(3)
C12 N1 C13 S1 -78.4(3)
C1 N1 C13 S1 73.3(3)
C16 C13 S1 C14 -0.2(2)
N1 C13 S1 C14 178.7(2)
C13 S1 C14 C15 -0.1(2)
S1 C14 C15 C16 0.3(3)
N1 C13 C16 C15 -178.4(3)
S1 C13 C16 C15 0.4(3)
C14 C15 C16 C13 -0.5(3)
C2 C3 C17 C20B 15.0(4)
C4 C3 C17 C20B -165.9(2)
C2 C3 C17 S2A -162.5(2)
C4 C3 C17 S2A 16.6(4)
C3 C17 S2A C18 179.4(2)
C20B C17 S2A C18 1.5(2)
C3 C17 C20B C19 -178.9(3)
S2A C17 C20B C19 -1.2(3)
C17 S2A C18 C19 -1.5(3)
S2A C18 C19 C20B 0.9(4)
C17 C20B C19 C18 0.2(4)
C9 C10 C21 C24B 170.2(2)
C11 C10 C21 C24B -7.3(4)
C9 C10 C21 S3A -6.1(4)
C11 C10 C21 S3A 176.4(2)
C10 C21 S3A C22 177.2(3)
C24B C21 S3A C22 0.3(2)
C10 C21 C24B C23 -177.2(3)
S3A C21 C24B C23 -0.6(3)
C21 S3A C22 C23 0.0(3)
S3A C22 C23 C24B -0.3(4)
C21 C24B C23 C22 0.6(4)
